data_9000078
loop_
_publ_author_name
'Smith, D. K.'
'Gruner, J. W.'
'Lipscomb, W. N.'

_publ_section_title
;
 The crystal structure of uranophane [Ca(H3O)2](UO2)2(SiO4)2.3H2O
;
_journal_name_full 'American Mineralogist'
_journal_page_first 594
_journal_page_last 618
_journal_volume 42
_journal_year 1957
_chemical_compound_source 'Chinkolobwe deposits, Belgian Congo, Africa'
_chemical_formula_sum 'Ca H12 O17 Si2 U2'
_chemical_name_mineral 'Uranophane - alpha'
_space_group_IT_number 4
_symmetry_space_group_name_Hall 'P 2yb'
_symmetry_space_group_name_H-M 'P 1 21 1'
_cell_angle_alpha 90
_cell_angle_beta 97.3
_cell_angle_gamma 90
_cell_length_a 15.97
_cell_length_b 7.07
_cell_length_c 6.68
_cell_formula_units_Z 2
_cell_volume 748.111
_database_code_amcsd 0000081
_exptl_crystal_density_diffrn 3.393
_cod_original_formula_sum 'U2 Si2 Ca O12'
_cod_database_code 9000078

loop_
_space_group_symop_operation_xyz
x,y,z
-x,1/2+y,-z

loop_
_atom_site_label
_atom_site_fract_x
_atom_site_fract_y
_atom_site_fract_z
_atom_site_U_iso_or_equiv
U1 0.25600 0.78700 0.13800 0.00443
U2 0.75600 0.71300 0.13800 0.00443
Si1 0.28200 0.28700 0.33500 0.00443
Si2 0.78200 0.21300 0.33500 0.00443
Ca 0.01900 0.75000 0.27100 0.00443
O1 0.37400 0.78700 0.13800 0.00443
O2 0.87400 0.71300 0.13800 0.00443
O3 0.13600 0.78700 0.12900 0.00443
O4 0.63600 0.71300 0.12900 0.00443
O5 0.25700 0.47700 0.19700 0.00443
O6 0.75700 0.40300 0.19700 0.00443
O7 0.25700 0.09700 0.19700 0.00443
O8 0.75700 0.02300 0.19700 0.00443
O9 0.23100 0.28700 0.53300 0.00443
O10 0.73100 0.21300 0.53300 0.00443
O11 0.38100 0.28700 0.43300 0.00443
O12 0.88100 0.21300 0.43300 0.00443

loop_
_cod_related_entry_id
_cod_related_entry_database
_cod_related_entry_code
1 AMCSD 0000081
